data_7064167
loop_
_publ_author_name
'Bardonov, Daniil'
'Nasyrova, Darina'
'Metlin, Mikhail T.'
'Minyaev, Mikhail E.'
'Taydakov, Ilya V.'
'Roitershtein, Dmitrii M.'

_publ_section_title
;
 Synthesis, Structural and Photophysical Studies of Mono-and Dinuclear
 Alkali Metal 2,6-dibenzhydryl-4-methylphenolates
;
_journal_name_full 'New Journal of Chemistry'
_journal_paper_doi 10.1039/D5NJ03734D
_journal_year 2026
_chemical_formula_moiety 'C74 H70 Li2 O4, 3.527(C4 H8 O)'
_chemical_formula_sum 'C88.24 H98.46 Li2 O7.56'
_chemical_formula_weight 1293.79
_space_group_crystal_system monoclinic
_space_group_IT_number 14
_space_group_name_Hall '-P 2yn'
_space_group_name_H-M_alt 'P 1 21/n 1'
_atom_sites_solution_hydrogens geom
_atom_sites_solution_primary direct
_atom_sites_solution_secondary difmap
_audit_creation_date 2025-12-01
_audit_creation_method
;
Olex2 1.5
(compiled 2021.11.18 svn.ra9532c28 for OlexSys, GUI svn.r6429)
;
_audit_update_record
;
2025-12-01 deposited with the CCDC.	2025-12-08 downloaded from the CCDC.
;
_cell_angle_alpha 90
_cell_angle_beta 93.5520(10)
_cell_angle_gamma 90
_cell_formula_units_Z 2
_cell_length_a 10.76720(10)
_cell_length_b 27.4493(2)
_cell_length_c 12.32130(10)
_cell_measurement_reflns_used 58122
_cell_measurement_temperature 99.9(4)
_cell_measurement_theta_max 76.8790
_cell_measurement_theta_min 3.1940
_cell_volume 3634.59(5)
_computing_cell_refinement 'CrysAlisPro 1.171.42.102a (Rigaku OD, 2023)'
_computing_data_collection 'CrysAlisPro 1.171.42.102a (Rigaku OD, 2023)'
_computing_data_reduction 'CrysAlisPro 1.171.42.102a (Rigaku OD, 2023)'
_computing_molecular_graphics 'Olex2 1.5 (Dolomanov et al., 2009)'
_computing_publication_material 'Olex2 1.5 (Dolomanov et al., 2009)'
_computing_structure_refinement 'XL  (Sheldrick, 2008)'
_computing_structure_solution 'SHELXT 2014/5 (Sheldrick, 2014)'
_diffrn_ambient_environment N~2~
_diffrn_ambient_temperature 99.9(4)
_diffrn_detector 'Hybrid Pixel Array Detector'
_diffrn_detector_area_resol_mean 10.0000
_diffrn_detector_type HyPix
_diffrn_measured_fraction_theta_full 1.000
_diffrn_measured_fraction_theta_max 0.995
_diffrn_measurement_details
;
List of Runs (angles in degrees, time in seconds):

  # Type    Start    End  Width  t~exp~   \w     \q     \k     \f   Frames
#--------------------------------------------------------------------------
  1  \w    -79.00  -8.80   0.45    1.00    --  -48.70 113.00-104.00  156
  2  \w     29.00  85.25   0.45    1.00    --   48.70-113.00 164.00  125
  3  \w   -142.00-116.80   0.45    4.00    --  -86.25-113.00 164.00   56
  4  \w    -75.00 -49.80   0.45    4.00    --  -86.25 113.00-104.00   56
  5  \w     49.00  74.20   0.45    4.00    --  107.75-113.00 164.00   56
  6  \w    106.00 139.30   0.45    4.00    --  107.75 113.00-104.00   74
  7  \w   -116.00 -77.75   0.45    1.00    --  -48.70-125.00 -30.00   85
  8  \w    -63.00 -23.85   0.45    1.00    --  -48.70  57.00-120.00   87
  9  \w   -118.00 -47.80   0.45    1.00    --  -48.70 -77.00 150.00  156
 10  \w     -7.00  19.10   0.45    1.00    --  -48.70  19.00 -90.00   58
 11  \w    -17.00  18.10   0.45    1.00    --  -48.70  19.00-180.00   78
 12  \w    -13.00  16.25   0.45    1.00    --  -48.70  57.00-120.00   65
 13  \w   -115.00 -75.85   0.45    1.00    --  -48.70-125.00-150.00   87
 14  \w     35.00  88.10   0.45    1.00    --   48.70-125.00-120.00  118
 15  \w    -13.00  19.40   0.45    1.00    --   48.70 -19.00 -90.00   72
 16  \w   -157.00-100.75   0.45    4.00    --  -86.25 -95.00 -60.00  125
 17  \w    -47.00 -20.90   0.45    4.00    --  -86.25  45.00  60.00   58
 18  \w   -115.00 -73.60   0.45    4.00    --  -86.25 -54.00   8.75   92
 19  \w     95.00 176.00   0.45    4.00    --  107.75  58.00 -47.96  180
 20  \w     40.00  87.25   0.45    4.00    --  107.75-131.00 -40.97  105
 21  \w    127.00 174.25   0.45    4.00    --  107.75 125.00 -30.00  105
 22  \w    128.95 178.00   0.45    4.00    --  107.75  45.00   0.00  109
 23  \w     43.00 107.35   0.45    4.00    --  107.75-110.00  -4.27  143
 24  \w     98.00 124.10   0.45    4.00    --  107.75  45.00   0.00   58
 25  \w     81.00 106.20   0.45    4.00    --  107.75-105.00 -31.78   56
 26  \w     40.00  66.10   0.45    4.00    --  107.75 -83.00 121.46   58
 27  \w    138.00 177.15   0.45    4.00    --  107.75  45.00  90.00   87
 28  \w    113.00 164.75   0.45    4.00    --  107.75  77.00 150.00  115
 29  \w     38.00  78.05   0.45    4.00    --  107.75 -86.00-144.41   89
 30  \w     72.00 102.15   0.45    4.00    --  107.75 -95.00-150.00   67
 31  \w     41.00  99.05   0.45    4.00    --  107.75-116.00 -72.22  129
 32  \w     48.00  74.10   0.45    4.00    --  107.75-109.00  86.74   58
 33  \w    118.00 143.65   0.45    4.00    --  107.75 125.00-150.00   57
 34  \w    119.00 161.75   0.45    4.00    --  107.75  30.00 150.00   95
 35  \w    111.85 178.00   0.45    4.00    --  107.75  15.00  90.00  147
 36  \w    125.00 152.90   0.45    4.00    --  107.75 125.00 -90.00   62
 37  \w     38.00  70.40   0.45    4.00    --  107.75 -61.00 -90.00   72
 38  \w     65.00  91.10   0.45    4.00    --  107.75 -77.00   0.00   58
 39  \w    114.00 177.00   0.45    4.00    --  107.75  45.00-120.00  140
 40  \w     63.00 105.30   0.45    4.00    --  107.75-103.00 -80.26   94
 41  \w     67.00 105.25   0.45    4.00    --  107.75-101.00 121.48   85
 42  \w    117.00 162.00   0.45    4.00    --  107.75 125.00   0.00  100
 43  \w     85.80 111.00   0.45    4.00    --  107.75-125.00 150.00   56
 44  \w    139.00 163.75   0.45    4.00    --  107.75  61.00-180.00   55
 45  \w     56.00  96.05   0.45    4.00    --  107.75 -77.00 120.00   89
 46  \w     38.00  63.20   0.45    4.00    --  107.75 -77.00-180.00   56
 47  \w     65.00  95.15   0.45    4.00    --  107.75 -77.00-180.00   67
 48  \w    106.00 131.65   0.45    4.00    --  107.75  45.00  90.00   57
 49  \w     61.00  87.10   0.45    4.00    --  107.75-126.00 -14.32   58
 50  \w     42.00 107.25   0.45    4.00    --  107.75-107.00  77.58  145
 51  \w     89.00 115.10   0.45    4.00    --  107.75  69.00-132.73   58
 52  \w     84.00 110.10   0.45    4.00    --  107.75 -83.00 121.46   58
 53  \w     94.00 120.10   0.45    4.00    --  107.75 -84.00 167.62   58
 54  \w     37.00  65.35   0.45    4.00    --  107.75 -95.00-150.00   63
 55  \w    107.00 143.90   0.45    4.00    --  107.75  15.00 -90.00   82
 56  \w    103.00 127.75   0.45    4.00    --  107.75 125.00 120.00   55
 57  \w    148.00 173.65   0.45    4.00    --  107.75 125.00 120.00   57
 58  \w    107.00 132.65   0.45    4.00    --  107.75  15.00   0.00   57
 59  \w     39.00 107.40   0.45    4.00    --  107.75-107.00  50.19  152
 60  \w     39.00  84.00   0.45    4.00    --  107.75-125.00-150.00  100
 61  \w     76.80 111.00   0.45    4.00    --  107.75-125.00 -90.00   76
 62  \w     36.00  70.20   0.45    4.00    --  107.75 -61.00  90.00   76
 63  \w    146.00 171.65   0.45    4.00    --  107.75 125.00-150.00   57
 64  \w    107.00 152.00   0.45    4.00    --  107.75  45.00 -60.00  100
 65  \w    135.70 178.00   0.45    4.00    --  107.75  96.00   5.66   94
 66  \w     38.00  73.10   0.45    4.00    --  107.75 -72.00 158.73   78
 67  \w    101.00 127.10   0.45    4.00    --  107.75  66.00  -4.42   58
 68  \w    134.00 176.75   0.45    4.00    --  107.75  66.00  -4.42   95
 69  \w     52.00  77.20   0.45    4.00    --  107.75 -95.00 120.00   56
 70  \w     73.65 111.00   0.45    4.00    --  107.75-125.00-120.00   83
 71  \w     42.00  71.25   0.45    4.00    --  107.75-125.00 -90.00   65
 72  \w     37.00  94.15   0.45    4.00    --  107.75 -77.00  60.00  127
 73  \w    145.00 170.65   0.45    4.00    --  107.75  68.00-172.94   57
 74  \w     79.00 104.20   0.45    4.00    --  107.75 -95.00 120.00   56
 75  \w     51.00 109.05   0.45    4.00    --  107.75-125.00   0.00  129
 76  \w     45.00  71.10   0.45    4.00    --  107.75-125.00 120.00   58
 77  \w     85.80 111.00   0.45    4.00    --  107.75-125.00 120.00   56
 78  \w    132.00 175.65   0.45    4.00    --  107.75  45.00 150.00   97
 79  \w    113.00 138.65   0.45    4.00    --  107.75  77.00 -30.00   57
 80  \w     36.00  64.35   0.45    4.00    --  107.75 -85.00 -34.64   63
 81  \w     98.00 124.10   0.45    4.00    --  107.75 -85.00 -34.64   58
 82  \w     75.00 104.25   0.45    4.00    --  107.75 -98.00 -72.47   65
 83  \w     49.00  75.10   0.45    4.00    --  107.75 -77.00-120.00   58
 84  \w     37.00  63.10   0.45    4.00    --  107.75 -77.00   0.00   58
 85  \w     44.00  70.10   0.45    4.00    --  107.75-125.00-120.00   58
 86  \w     90.00 138.15   0.45    4.00    --  107.75  68.00-172.94  107
 87  \w     37.00  85.15   0.45    4.00    --  107.75 -77.00 150.00  107
 88  \w     67.00  93.10   0.45    4.00    --  107.75 -95.00 -90.00   58
 89  \w     69.00 104.10   0.45    4.00    --  107.75 -95.00  90.00   78
 90  \w     61.00 102.40   0.45    4.00    --  107.75 -95.00 150.00   92
 91  \w     43.00 109.15   0.45    4.00    --  107.75-120.00  21.47  147
 92  \w     52.00  94.30   0.45    4.00    --  107.75-125.00 -30.00   94
 93  \w     66.00 102.00   0.45    4.00    --  107.75 -77.00 -90.00   80
 94  \w     98.00 143.90   0.45    4.00    --  107.75  45.00  30.00  102
 95  \w     98.00 169.10   0.45    4.00    --  107.75  45.00 120.00  158
 96  \w    127.00 169.75   0.45    4.00    --  107.75  30.00 -90.00   95
 97  \w     42.00  77.10   0.45    4.00    --  107.75 -95.00  46.40   78
 98  \w    135.00 160.65   0.45    4.00    --  107.75  77.00-120.00   57
 99  \w     96.00 121.20   0.45    4.00    --  107.75  77.00  90.00   56
100  \w    105.00 129.75   0.45    4.00    --  107.75 -81.00-125.86   55
101  \w     36.00  61.20   0.45    4.00    --  107.75 -61.00-180.00   56
102  \w    104.00 129.65   0.45    4.00    --  107.75 -84.00  81.17   57
103  \w     87.00 113.10   0.45    4.00    --  107.75 -88.00 129.23   58
104  \w     97.00 177.10   0.45    4.00    --  107.75  61.00 -30.00  178
;
_diffrn_measurement_device 'four-circle diffractometer'
_diffrn_measurement_device_type 'XtaLAB Synergy, Dualflex, HyPix'
_diffrn_measurement_method '\w scans'
_diffrn_orient_matrix_type 'CrysAlisPro convention (1999,Acta A55,543-557)'
_diffrn_orient_matrix_UB_11 0.0469851000
_diffrn_orient_matrix_UB_12 0.0479190000
_diffrn_orient_matrix_UB_13 0.0530503000
_diffrn_orient_matrix_UB_21 -0.0331922000
_diffrn_orient_matrix_UB_22 0.0273324000
_diffrn_orient_matrix_UB_23 -0.1071399000
_diffrn_orient_matrix_UB_31 -0.1312949000
_diffrn_orient_matrix_UB_32 0.0102409000
_diffrn_orient_matrix_UB_33 0.0375681000
_diffrn_radiation_monochromator mirror
_diffrn_radiation_probe x-ray
_diffrn_radiation_type 'Cu K\a'
_diffrn_radiation_wavelength 1.54184
_diffrn_reflns_av_R_equivalents 0.0400
_diffrn_reflns_av_unetI/netI 0.0163
_diffrn_reflns_Laue_measured_fraction_full 1.000
_diffrn_reflns_Laue_measured_fraction_max 0.995
_diffrn_reflns_limit_h_max 11
_diffrn_reflns_limit_h_min -13
_diffrn_reflns_limit_k_max 34
_diffrn_reflns_limit_k_min -34
_diffrn_reflns_limit_l_max 15
_diffrn_reflns_limit_l_min -15
_diffrn_reflns_number 98377
_diffrn_reflns_point_group_measured_fraction_full 1.000
_diffrn_reflns_point_group_measured_fraction_max 0.995
_diffrn_reflns_theta_full 67.684
_diffrn_reflns_theta_max 77.809
_diffrn_reflns_theta_min 3.220
_diffrn_source 'micro-focus sealed X-ray tube'
_diffrn_source_type 'PhotonJet (Cu) X-ray Source'
_exptl_absorpt_coefficient_mu 0.567
_exptl_absorpt_correction_T_max 1.00000
_exptl_absorpt_correction_T_min 1.00000
_exptl_absorpt_correction_type sphere
_exptl_absorpt_process_details
;
CrysAlisPro 1.171.42.102a (Rigaku Oxford Diffraction, 2023)
Spherical absorption correction
using equivalent radius and absorption coefficient.
Empirical absorption correction using spherical harmonics,
implemented in SCALE3 ABSPACK scaling algorithm.
;
_exptl_crystal_colour colourless
_exptl_crystal_density_diffrn 1.182
_exptl_crystal_density_method 'not measured'
_exptl_crystal_description sphere
_exptl_crystal_F_000 1389
_exptl_crystal_size_max 0.5
_exptl_crystal_size_mid 0.3
_exptl_crystal_size_min 0.2
_exptl_crystal_size_rad 0.400
_refine_diff_density_max 0.471
_refine_diff_density_min -0.290
_refine_diff_density_rms 0.050
_refine_ls_extinction_coef 0.00140(18)
_refine_ls_extinction_expression Fc^*^=kFc[1+0.001xFc^2^\l^3^/sin(2\q)]^-1/4^
_refine_ls_extinction_method 'SHELXL-2018/3 (Sheldrick 2018)'
_refine_ls_goodness_of_fit_ref 1.041
_refine_ls_hydrogen_treatment constr
_refine_ls_matrix_type full
_refine_ls_number_parameters 461
_refine_ls_number_reflns 7731
_refine_ls_number_restraints 82
_refine_ls_restrained_S_all 1.085
_refine_ls_R_factor_all 0.0583
_refine_ls_R_factor_gt 0.0571
_refine_ls_shift/su_max 0.001
_refine_ls_shift/su_mean 0.000
_refine_ls_structure_factor_coef Fsqd
_refine_ls_weighting_details 'w=1/[\s^2^(Fo^2^)+(0.0761P)^2^+1.5070P] where P=(Fo^2^+2Fc^2^)/3'
_refine_ls_weighting_scheme calc
_refine_ls_wR_factor_gt 0.1526
_refine_ls_wR_factor_ref 0.1536
_reflns_Friedel_coverage 0.000
_reflns_number_gt 7389
_reflns_number_total 7731
_reflns_threshold_expression 'I > 2\s(I)'
_cod_data_source_file d5nj03734d2.cif
_cod_data_source_block lioar_crown_2
_cod_database_code 7064167
_shelx_shelxl_version_number 2018/3
_chemical_oxdiff_formula C10H10O5Li
_chemical_oxdiff_usercomment LiOAr_Crown_2
_shelx_space_group_comment
;
The symmetry employed for this shelxl refinement is uniquely defined
by the following loop, which should always be used as a source of
symmetry information in preference to the above space-group names.
They are only intended as comments.
;
_olex2_refinement_description
;
1. Fixed Uiso
 At 1.2 times of:
  All C(H) groups, All C(H,H) groups
 At 1.5 times of:
  All C(H,H,H) groups
2. Restrained distances
 O2A-Li1 \\sim O2B-Li1 \\sim O2C-Li1
 with sigma of 0.003
 O2A-C34A \\sim O2B-C34B \\sim O2C-C34C
 with sigma of 0.003
 C34A-C35A \\sim C34B-C35B \\sim C34C-C35C
 with sigma of 0.003
 C35A-C36A \\sim C35B-C36B \\sim C35C-C36C
 with sigma of 0.003
 C37A-C36A \\sim C37B-C36B \\sim C37C-C36C
 with sigma of 0.003
 C37A-O2A \\sim C37B-O2B \\sim C37C-O2C
 with sigma of 0.003
 O2A-C35A \\sim O2B-C35B \\sim O2C-C35C
 with sigma of 0.003
 C34A-C36A \\sim C34B-C36B \\sim C34C-C36C
 with sigma of 0.003
 C35A-C37A \\sim C35B-C37B \\sim C35C-C37C
 with sigma of 0.003
 C36A-O2A \\sim C36B-O2B \\sim C36C-O2C
 with sigma of 0.003
 C37A-C34A \\sim C37B-C34B \\sim C37C-C34C
 with sigma of 0.003
 C7-C14A \\sim C7-C14B
 with sigma of 0.003
 C14A-C15A \\sim C14B-C15B
 with sigma of 0.003
 C15A-C16A \\sim C15B-C16B
 with sigma of 0.003
 C16A-C17A \\sim C16B-C17B
 with sigma of 0.003
 C17A-C18A \\sim C17B-C18B
 with sigma of 0.003
 C18A-C19A \\sim C18B-C19B
 with sigma of 0.003
 C14A-C16A \\sim C14B-C16B
 with sigma of 0.003
 C15A-C17A \\sim C15B-C17B
 with sigma of 0.003
 C16A-C18A \\sim C16B-C18B
 with sigma of 0.003
 C17A-C19A \\sim C17B-C19B
 with sigma of 0.003
 C18A-C14A \\sim C18B-C14B
 with sigma of 0.003
 C19A-C15A \\sim C19B-C15B
 with sigma of 0.003
3. Uiso/Uaniso restraints and constraints
Uanis(C34A) \\sim Ueq, Uanis(C17A) \\sim Ueq, Uanis(C16A) \\sim Ueq,
Uanis(C14A) \\sim Ueq, Uanis(C15A) \\sim Ueq, Uanis(C18A) \\sim Ueq: with sigma
of 0.001 and sigma for terminal atoms of 0.002
Uanis(O2A) = Uanis(O2B) = Uanis(O2C)
Uanis(C34A) = Uanis(C34B) = Uanis(C34C)
Uanis(C35A) = Uanis(C35B) = Uanis(C35C)
Uanis(C36A) = Uanis(C36B) = Uanis(C36C)
Uanis(C37A) = Uanis(C37B) = Uanis(C37C)
Uanis(C14A) = Uanis(C14B)
Uanis(C15A) = Uanis(C15B)
Uanis(C16A) = Uanis(C16B)
Uanis(C17A) = Uanis(C17B)
Uanis(C18A) = Uanis(C18B)
Uanis(C19A) = Uanis(C19B)
4. Others
 1*[Sof(O2A)+Sof(C34A)+Sof(H34A)+Sof(H34B)+Sof(C35A)+Sof(H35A)+Sof(H35B)+
 Sof(C36A)+Sof(H36A)+Sof(H36B)+Sof(C37A)+Sof(H37A)+Sof(H37B)]+1*[Sof(O2B)+
 Sof(C34B)+Sof(H34C)+Sof(H34D)+Sof(C35B)+Sof(H35C)+Sof(H35D)+Sof(C36B)+
 Sof(H36C)+Sof(H36D)+Sof(C37B)+Sof(H37C)+Sof(H37D)]+1*[Sof(O2C)+Sof(C34C)+
 Sof(H34E)+Sof(H34F)+Sof(C35C)+Sof(H35E)+Sof(H35F)+Sof(C36C)+Sof(H36E)+
 Sof(H36F)+Sof(C37C)+Sof(H37E)+Sof(H37F)]=1 with esd of 0.000001
 Sof(O2A)=Sof(C34A)=Sof(H34A)=Sof(H34B)=Sof(C35A)=Sof(H35A)=Sof(H35B)=
 Sof(C36A)=Sof(H36A)=Sof(H36B)=Sof(C37A)=Sof(H37A)=Sof(H37B)=FVAR(1)
 Sof(O2B)=Sof(C34B)=Sof(H34C)=Sof(H34D)=Sof(C35B)=Sof(H35C)=Sof(H35D)=
 Sof(C36B)=Sof(H36C)=Sof(H36D)=Sof(C37B)=Sof(H37C)=Sof(H37D)=FVAR(2)
 Sof(O2C)=Sof(C34C)=Sof(H34E)=Sof(H34F)=Sof(C35C)=Sof(H35E)=Sof(H35F)=
 Sof(C36C)=Sof(H36E)=Sof(H36F)=Sof(C37C)=Sof(H37E)=Sof(H37F)=FVAR(3)
 Sof(H7B)=Sof(C14B)=Sof(C15B)=Sof(H15B)=Sof(C16B)=Sof(H16B)=Sof(C17B)=
 Sof(H17B)=Sof(C18B)=Sof(H18B)=Sof(C19B)=Sof(H19B)=1-FVAR(4)
 Sof(H7A)=Sof(C14A)=Sof(C15A)=Sof(H15A)=Sof(C16A)=Sof(H16A)=Sof(C17A)=
 Sof(H17A)=Sof(C18A)=Sof(H18A)=Sof(C19A)=Sof(H19A)=FVAR(4)
 Sof(O3)=Sof(C38)=Sof(H38A)=Sof(H38B)=Sof(C39)=Sof(H39A)=Sof(H39B)=Sof(C40)=
 Sof(H40A)=Sof(H40B)=Sof(C41)=Sof(H41A)=Sof(H41B)=FVAR(5)
5.a Ternary CH refined with riding coordinates:
 C7(H7A), C7(H7B), C21(H21)
5.b Secondary CH2 refined with riding coordinates:
 C34A(H34A,H34B), C35A(H35A,H35B), C36A(H36A,H36B), C37A(H37A,H37B), C34B(H34C,
 H34D), C35B(H35C,H35D), C36B(H36C,H36D), C37B(H37C,H37D), C34C(H34E,H34F),
 C35C(H35E,H35F), C36C(H36E,H36F), C37C(H37E,H37F), C38(H38A,H38B), C39(H39A,
 H39B), C40(H40A,H40B), C41(H41A,H41B)
5.c Aromatic/amide H refined with riding coordinates:
 C3(H3), C5(H5), C9(H9), C10(H10), C11(H11), C12(H12), C13(H13), C15A(H15A),
 C16A(H16A), C17A(H17A), C18A(H18A), C19A(H19A), C15B(H15B), C16B(H16B),
 C17B(H17B), C18B(H18B), C19B(H19B), C23(H23), C24(H24), C25(H25), C26(H26),
 C27(H27), C29(H29), C30(H30), C31(H31), C32(H32), C33(H33)
5.d Idealised Me refined as rotating group:
 C20(H20A,H20B,H20C)
;
_smtbx_masks_void_probe_radius 1.2
_smtbx_masks_void_truncation_radius 1.2
_olex2_submission_special_instructions 'No special instructions were received'
_oxdiff_exptl_absorpt_empirical_details
;
Empirical correction (ABSPACK) includes:
- Absorption correction using spherical harmonics
- Frame scaling
;
_oxdiff_exptl_absorpt_empirical_full_max 1.483
_oxdiff_exptl_absorpt_empirical_full_min 0.678

loop_
_space_group_symop_operation_xyz
'x, y, z'
'-x+1/2, y+1/2, -z+1/2'
'-x, -y, -z'
'x-1/2, -y-1/2, z-1/2'

loop_
_atom_site_label
_atom_site_type_symbol
_atom_site_fract_x
_atom_site_fract_y
_atom_site_fract_z
_atom_site_U_iso_or_equiv
_atom_site_adp_type
_atom_site_occupancy
_atom_site_site_symmetry_order
_atom_site_calc_flag
_atom_site_refinement_flags_posn
_atom_site_refinement_flags_adp
_atom_site_refinement_flags_occupancy
_atom_site_disorder_assembly
_atom_site_disorder_group
O1 O 0.91745(9) 0.50528(3) 0.58035(7) 0.0328(2) Uani 1 1 d . . . . .
C1 C 0.84100(12) 0.49691(5) 0.65832(10) 0.0289(3) Uani 1 1 d . . . . .
C2 C 0.77732(12) 0.45183(5) 0.66379(10) 0.0303(3) Uani 1 1 d . . . . .
C3 C 0.70191(13) 0.44281(5) 0.74908(11) 0.0329(3) Uani 1 1 d . . . . .
H3 H 0.660144 0.412394 0.751757 0.039 Uiso 1 1 calc R U . . .
C4 C 0.68548(13) 0.47683(5) 0.83075(11) 0.0344(3) Uani 1 1 d . . . . .
C5 C 0.74688(13) 0.52128(5) 0.82408(11) 0.0328(3) Uani 1 1 d . . . . .
H5 H 0.736309 0.545101 0.878673 0.039 Uiso 1 1 calc R U . . .
C6 C 0.82322(12) 0.53199(5) 0.74014(10) 0.0299(3) Uani 1 1 d . . . . .
C7 C 0.79629(13) 0.41468(5) 0.57427(11) 0.0323(3) Uani 1 1 d D . . . .
H7A H 0.885379 0.418490 0.557251 0.039 Uiso 0.527(7) 1 calc R U P A 1
H7B H 0.886537 0.414846 0.559378 0.039 Uiso 0.473(7) 1 calc R U P A 2
C8 C 0.72207(13) 0.42721(5) 0.46825(11) 0.0321(3) Uani 1 1 d . . . . .
C9 C 0.77318(14) 0.41751(6) 0.36961(12) 0.0390(3) Uani 1 1 d . . . . .
H9 H 0.854278 0.403892 0.369380 0.047 Uiso 1 1 calc R U . . .
C10 C 0.70755(16) 0.42742(6) 0.27123(12) 0.0460(4) Uani 1 1 d . . . . .
H10 H 0.744462 0.421057 0.204620 0.055 Uiso 1 1 calc R U . . .
C11 C 0.58903(16) 0.44645(5) 0.27035(13) 0.0437(4) Uani 1 1 d . . . . .
H11 H 0.543823 0.452976 0.203263 0.052 Uiso 1 1 calc R U . . .
C12 C 0.53638(16) 0.45597(5) 0.36746(13) 0.0435(4) Uani 1 1 d . . . . .
H12 H 0.454541 0.468931 0.367153 0.052 Uiso 1 1 calc R U . . .
C13 C 0.60283(15) 0.44665(5) 0.46596(12) 0.0391(3) Uani 1 1 d . . . . .
H13 H 0.566131 0.453689 0.532347 0.047 Uiso 1 1 calc R U . . .
C14A C 0.7844(4) 0.36199(11) 0.6072(5) 0.0307(6) Uani 0.527(7) 1 d D U P A 1
C15A C 0.8863(3) 0.33764(12) 0.6557(4) 0.0335(5) Uani 0.527(7) 1 d D U P A 1
H15A H 0.965283 0.353170 0.661504 0.040 Uiso 0.527(7) 1 calc R U P A 1
C16A C 0.8736(4) 0.29057(12) 0.6960(3) 0.0377(5) Uani 0.527(7) 1 d D U P A 1
H16A H 0.943598 0.274366 0.730022 0.045 Uiso 0.527(7) 1 calc R U P A 1
C17A C 0.7601(4) 0.26754(10) 0.6866(3) 0.0391(6) Uani 0.527(7) 1 d D U P A 1
H17A H 0.751384 0.235643 0.715084 0.047 Uiso 0.527(7) 1 calc R U P A 1
C18A C 0.6588(4) 0.29083(12) 0.6358(3) 0.0407(6) Uani 0.527(7) 1 d D U P A 1
H18A H 0.582022 0.274039 0.623694 0.049 Uiso 0.527(7) 1 calc R U P A 1
C19A C 0.6696(7) 0.3392(4) 0.602(2) 0.0402(7) Uani 0.527(7) 1 d D . P A 1
H19A H 0.597650 0.356614 0.575908 0.048 Uiso 0.527(7) 1 calc R U P A 1
C14B C 0.7639(4) 0.36325(12) 0.6146(6) 0.0307(6) Uani 0.473(7) 1 d D . P A 2
C15B C 0.8584(4) 0.33537(13) 0.6653(5) 0.0335(5) Uani 0.473(7) 1 d D . P A 2
H15B H 0.940369 0.348318 0.672287 0.040 Uiso 0.473(7) 1 calc R U P A 2
C16B C 0.8367(4) 0.28913(13) 0.7061(4) 0.0377(5) Uani 0.473(7) 1 d D . P A 2
H16B H 0.903297 0.271125 0.740755 0.045 Uiso 0.473(7) 1 calc R U P A 2
C17B C 0.7191(5) 0.26937(11) 0.6965(4) 0.0391(6) Uani 0.473(7) 1 d D . P A 2
H17B H 0.703698 0.237855 0.724575 0.047 Uiso 0.473(7) 1 calc R U P A 2
C18B C 0.6238(4) 0.29600(13) 0.6454(4) 0.0407(6) Uani 0.473(7) 1 d D . P A 2
H18B H 0.541383 0.283515 0.642402 0.049 Uiso 0.473(7) 1 calc R U P A 2
C19B C 0.6468(8) 0.3409(5) 0.598(2) 0.0402(7) Uani 0.473(7) 1 d D . P A 2
H19B H 0.582774 0.356627 0.554628 0.048 Uiso 0.473(7) 1 calc R U P A 2
C20 C 0.60984(17) 0.46507(6) 0.92613(14) 0.0480(4) Uani 1 1 d . . . . .
H20A H 0.521266 0.469595 0.905328 0.072 Uiso 1 1 calc R U . . .
H20B H 0.634257 0.486776 0.986896 0.072 Uiso 1 1 calc R U . . .
H20C H 0.624767 0.431169 0.948242 0.072 Uiso 1 1 calc R U . . .
C21 C 0.89228(13) 0.58017(5) 0.73468(11) 0.0317(3) Uani 1 1 d . . . . .
H21 H 0.966604 0.573282 0.692349 0.038 Uiso 1 1 calc R U . . .
C22 C 0.81830(14) 0.61900(5) 0.66987(11) 0.0348(3) Uani 1 1 d . . . . .
C23 C 0.87505(16) 0.64673(6) 0.59252(13) 0.0436(3) Uani 1 1 d . . . . .
H23 H 0.959644 0.640737 0.579125 0.052 Uiso 1 1 calc R U . . .
C24 C 0.81013(19) 0.68311(6) 0.53436(14) 0.0527(4) Uani 1 1 d . . . . .
H24 H 0.850971 0.702075 0.482809 0.063 Uiso 1 1 calc R U . . .
C25 C 0.68724(18) 0.69164(6) 0.55133(15) 0.0535(4) Uani 1 1 d . . . . .
H25 H 0.642791 0.716360 0.511366 0.064 Uiso 1 1 calc R U . . .
C26 C 0.62868(17) 0.66421(6) 0.62654(16) 0.0518(4) Uani 1 1 d . . . . .
H26 H 0.543347 0.669723 0.637859 0.062 Uiso 1 1 calc R U . . .
C27 C 0.69459(15) 0.62827(5) 0.68626(14) 0.0436(3) Uani 1 1 d . . . . .
H27 H 0.653794 0.609933 0.738918 0.052 Uiso 1 1 calc R U . . .
C28 C 0.94428(13) 0.59751(5) 0.84626(11) 0.0347(3) Uani 1 1 d . . . . .
C29 C 1.01085(15) 0.56510(6) 0.91445(12) 0.0428(3) Uani 1 1 d . . . . .
H29 H 1.019406 0.532205 0.892119 0.051 Uiso 1 1 calc R U . . .
C30 C 1.06497(16) 0.57969(7) 1.01417(13) 0.0500(4) Uani 1 1 d . . . . .
H30 H 1.109378 0.556741 1.059371 0.060 Uiso 1 1 calc R U . . .
C31 C 1.05482(18) 0.62699(8) 1.04797(14) 0.0557(5) Uani 1 1 d . . . . .
H31 H 1.093368 0.637174 1.115630 0.067 Uiso 1 1 calc R U . . .
C32 C 0.9882(2) 0.65948(7) 0.98270(16) 0.0624(5) Uani 1 1 d . . . . .
H32 H 0.979490 0.692221 1.006037 0.075 Uiso 1 1 calc R U . . .
C33 C 0.93318(18) 0.64495(6) 0.88274(14) 0.0496(4) Uani 1 1 d . . . . .
H33 H 0.887279 0.667941 0.838791 0.060 Uiso 1 1 calc R U . . .
O2A O 0.8362(5) 0.5591(2) 0.3469(4) 0.0442(11) Uani 0.508(3) 1 d D . P B 1
C34A C 0.8525(3) 0.56380(16) 0.2316(3) 0.0441(8) Uani 0.508(3) 1 d D U P B 1
H34A H 0.902515 0.593141 0.217432 0.053 Uiso 0.508(3) 1 calc R U P B 1
H34B H 0.896420 0.534911 0.204842 0.053 Uiso 0.508(3) 1 calc R U P B 1
C35A C 0.7305(4) 0.5678(2) 0.1770(3) 0.0619(10) Uani 0.508(3) 1 d D . P B 1
H35A H 0.707018 0.536777 0.140239 0.074 Uiso 0.508(3) 1 calc R U P B 1
H35B H 0.729387 0.594006 0.121785 0.074 Uiso 0.508(3) 1 calc R U P B 1
C36A C 0.6406(3) 0.57949(14) 0.2633(4) 0.0541(9) Uani 0.508(3) 1 d D . P B 1
H36A H 0.609767 0.613334 0.254736 0.065 Uiso 0.508(3) 1 calc R U P B 1
H36B H 0.568491 0.557060 0.257365 0.065 Uiso 0.508(3) 1 calc R U P B 1
C37A C 0.7094(4) 0.57351(17) 0.3676(3) 0.0423(12) Uani 0.508(3) 1 d D . P B 1
H37A H 0.669695 0.548177 0.411011 0.051 Uiso 0.508(3) 1 calc R U P B 1
H37B H 0.710086 0.604487 0.408804 0.051 Uiso 0.508(3) 1 calc R U P B 1
O2B O 0.8153(8) 0.5472(3) 0.3338(4) 0.0442(11) Uani 0.292(2) 1 d D . P B 2
C34B C 0.8320(6) 0.5489(2) 0.2184(5) 0.0441(8) Uani 0.292(2) 1 d D . P B 2
H34C H 0.920395 0.555155 0.205473 0.053 Uiso 0.292(2) 1 calc R U P B 2
H34D H 0.807474 0.517437 0.184290 0.053 Uiso 0.292(2) 1 calc R U P B 2
C35B C 0.7551(8) 0.5876(3) 0.1719(4) 0.0619(10) Uani 0.292(2) 1 d D . P B 2
H35C H 0.685704 0.573964 0.124921 0.074 Uiso 0.292(2) 1 calc R U P B 2
H35D H 0.804820 0.609356 0.127356 0.074 Uiso 0.292(2) 1 calc R U P B 2
C36B C 0.7050(6) 0.61566(18) 0.2664(5) 0.0541(9) Uani 0.292(2) 1 d D . P B 2
H36C H 0.750860 0.646657 0.278429 0.065 Uiso 0.292(2) 1 calc R U P B 2
H36D H 0.615544 0.623040 0.251897 0.065 Uiso 0.292(2) 1 calc R U P B 2
C37B C 0.7239(8) 0.5838(3) 0.3606(4) 0.0423(12) Uani 0.292(2) 1 d D . P B 2
H37C H 0.644656 0.567952 0.377034 0.051 Uiso 0.292(2) 1 calc R U P B 2
H37D H 0.754811 0.602763 0.425088 0.051 Uiso 0.292(2) 1 calc R U P B 2
O2C O 0.8253(10) 0.5539(5) 0.3410(9) 0.0442(11) Uani 0.200(3) 1 d D . P B 3
C34C C 0.8607(7) 0.5787(4) 0.2441(7) 0.0441(8) Uani 0.200(3) 1 d D . P B 3
H34E H 0.922746 0.604416 0.263612 0.053 Uiso 0.200(3) 1 calc R U P B 3
H34F H 0.898353 0.555363 0.194510 0.053 Uiso 0.200(3) 1 calc R U P B 3
C35C C 0.7509(9) 0.6001(4) 0.1916(6) 0.0619(10) Uani 0.200(3) 1 d D . P B 3
H35E H 0.729997 0.583749 0.121173 0.074 Uiso 0.200(3) 1 calc R U P B 3
H35F H 0.764663 0.635139 0.177709 0.074 Uiso 0.200(3) 1 calc R U P B 3
C36C C 0.6460(7) 0.5936(5) 0.2669(10) 0.0541(9) Uani 0.200(3) 1 d D . P B 3
H36E H 0.613172 0.625661 0.288158 0.065 Uiso 0.200(3) 1 calc R U P B 3
H36F H 0.577200 0.574607 0.230398 0.065 Uiso 0.200(3) 1 calc R U P B 3
C37C C 0.6982(11) 0.5677(7) 0.3618(10) 0.0423(12) Uani 0.200(3) 1 d D . P B 3
H37E H 0.648160 0.538215 0.374973 0.051 Uiso 0.200(3) 1 calc R U P B 3
H37F H 0.697856 0.588795 0.426896 0.051 Uiso 0.200(3) 1 calc R U P B 3
O3 O 0.52061(18) 0.65625(7) 0.06634(14) 0.0643(6) Uani 0.763(3) 1 d . . P C 1
C38 C 0.5500(3) 0.65155(11) -0.0438(2) 0.0629(7) Uani 0.763(3) 1 d . . P C 1
H38A H 0.551473 0.616765 -0.064952 0.075 Uiso 0.763(3) 1 calc R U P C 1
H38B H 0.632836 0.665833 -0.054495 0.075 Uiso 0.763(3) 1 calc R U P C 1
C39 C 0.4515(3) 0.67813(10) -0.1110(2) 0.0613(7) Uani 0.763(3) 1 d . . P C 1
H39A H 0.474429 0.712669 -0.121486 0.074 Uiso 0.763(3) 1 calc R U P C 1
H39B H 0.435144 0.662524 -0.182943 0.074 Uiso 0.763(3) 1 calc R U P C 1
C40 C 0.3425(2) 0.67357(10) -0.0429(2) 0.0565(6) Uani 0.763(3) 1 d . . P C 1
H40A H 0.299985 0.641868 -0.054811 0.068 Uiso 0.763(3) 1 calc R U P C 1
H40B H 0.282012 0.700238 -0.058050 0.068 Uiso 0.763(3) 1 calc R U P C 1
C41 C 0.4020(3) 0.67723(9) 0.07002(19) 0.0548(6) Uani 0.763(3) 1 d . . P C 1
H41A H 0.408807 0.711736 0.093031 0.066 Uiso 0.763(3) 1 calc R U P C 1
H41B H 0.352069 0.659451 0.122018 0.066 Uiso 0.763(3) 1 calc R U P C 1
Li1 Li 0.9161(3) 0.51090(11) 0.4334(2) 0.0438(6) Uani 1 1 d D . . . .

loop_
_atom_site_aniso_label
_atom_site_aniso_U_11
_atom_site_aniso_U_22
_atom_site_aniso_U_33
_atom_site_aniso_U_23
_atom_site_aniso_U_13
_atom_site_aniso_U_12
O1 0.0394(5) 0.0326(5) 0.0265(4) -0.0003(4) 0.0035(4) 0.0015(4)
C1 0.0336(6) 0.0281(6) 0.0246(6) 0.0005(5) -0.0010(5) 0.0046(5)
C2 0.0364(6) 0.0262(6) 0.0278(6) -0.0008(5) -0.0018(5) 0.0053(5)
C3 0.0372(7) 0.0266(6) 0.0347(7) 0.0016(5) 0.0010(5) 0.0025(5)
C4 0.0396(7) 0.0332(7) 0.0309(6) 0.0018(5) 0.0051(5) 0.0052(5)
C5 0.0401(7) 0.0298(6) 0.0286(6) -0.0027(5) 0.0015(5) 0.0063(5)
C6 0.0359(6) 0.0264(6) 0.0268(6) -0.0002(5) -0.0023(5) 0.0041(5)
C7 0.0386(7) 0.0271(6) 0.0309(6) -0.0032(5) -0.0007(5) 0.0050(5)
C8 0.0418(7) 0.0231(6) 0.0310(6) -0.0023(5) -0.0005(5) 0.0005(5)
C9 0.0425(8) 0.0397(7) 0.0349(7) -0.0045(6) 0.0027(6) -0.0024(6)
C10 0.0570(9) 0.0500(9) 0.0309(7) -0.0034(6) 0.0028(6) -0.0098(7)
C11 0.0600(9) 0.0342(7) 0.0351(7) 0.0007(6) -0.0122(7) -0.0038(6)
C12 0.0519(9) 0.0338(7) 0.0432(8) -0.0047(6) -0.0106(7) 0.0094(6)
C13 0.0479(8) 0.0337(7) 0.0351(7) -0.0052(5) -0.0020(6) 0.0088(6)
C14A 0.0355(10) 0.0277(6) 0.0288(8) -0.0045(5) 0.0016(9) 0.0067(6)
C15A 0.0343(10) 0.0327(6) 0.0334(8) -0.0033(5) 0.0009(9) 0.0055(6)
C16A 0.0381(10) 0.0345(6) 0.0400(8) -0.0002(6) -0.0008(9) 0.0089(8)
C17A 0.0417(11) 0.0319(7) 0.0434(8) 0.0006(6) 0.0004(9) 0.0025(8)
C18A 0.0409(10) 0.0362(8) 0.0448(8) -0.0006(6) 0.0006(8) 0.0008(8)
C19A 0.042(2) 0.0328(10) 0.0444(17) 0.0037(7) -0.013(4) 0.001(2)
C14B 0.0355(10) 0.0277(6) 0.0288(8) -0.0045(5) 0.0016(9) 0.0067(6)
C15B 0.0343(10) 0.0327(6) 0.0334(8) -0.0033(5) 0.0009(9) 0.0055(6)
C16B 0.0381(10) 0.0345(6) 0.0400(8) -0.0002(6) -0.0008(9) 0.0089(8)
C17B 0.0417(11) 0.0319(7) 0.0434(8) 0.0006(6) 0.0004(9) 0.0025(8)
C18B 0.0409(10) 0.0362(8) 0.0448(8) -0.0006(6) 0.0006(8) 0.0008(8)
C19B 0.042(2) 0.0328(10) 0.0444(17) 0.0037(7) -0.013(4) 0.001(2)
C20 0.0588(10) 0.0420(8) 0.0453(9) 0.0005(7) 0.0200(7) 0.0025(7)
C21 0.0383(7) 0.0274(6) 0.0288(6) -0.0012(5) -0.0018(5) 0.0017(5)
C22 0.0439(7) 0.0258(6) 0.0335(7) -0.0028(5) -0.0080(5) -0.0004(5)
C23 0.0539(9) 0.0362(7) 0.0398(8) 0.0042(6) -0.0032(7) 0.0001(6)
C24 0.0705(11) 0.0388(8) 0.0474(9) 0.0117(7) -0.0077(8) 0.0004(8)
C25 0.0687(11) 0.0330(8) 0.0557(10) 0.0048(7) -0.0199(8) 0.0057(7)
C26 0.0497(9) 0.0381(8) 0.0657(11) 0.0008(7) -0.0122(8) 0.0062(7)
C27 0.0456(8) 0.0320(7) 0.0525(9) 0.0026(6) -0.0031(7) 0.0020(6)
C28 0.0392(7) 0.0338(7) 0.0307(6) -0.0019(5) -0.0011(5) -0.0009(5)
C29 0.0482(8) 0.0421(8) 0.0369(7) 0.0001(6) -0.0076(6) 0.0030(6)
C30 0.0498(9) 0.0637(11) 0.0350(8) 0.0059(7) -0.0087(7) -0.0044(8)
C31 0.0625(11) 0.0698(12) 0.0334(8) -0.0078(8) -0.0070(7) -0.0175(9)
C32 0.0890(14) 0.0494(10) 0.0471(10) -0.0166(8) -0.0096(9) -0.0057(9)
C33 0.0676(11) 0.0378(8) 0.0417(8) -0.0077(6) -0.0102(7) 0.0030(7)
O2A 0.0439(14) 0.052(2) 0.0364(8) 0.0103(11) 0.0008(8) 0.0081(16)
C34A 0.0481(10) 0.0458(13) 0.0380(9) 0.0046(9) 0.0010(7) -0.0067(9)
C35A 0.072(2) 0.070(3) 0.0408(13) -0.0083(18) -0.0165(13) 0.007(2)
C36A 0.0549(15) 0.042(2) 0.0635(15) 0.0119(16) -0.0116(12) 0.0051(13)
C37A 0.0412(16) 0.023(3) 0.0627(12) -0.0079(11) 0.0044(9) -0.0050(19)
O2B 0.0439(14) 0.052(2) 0.0364(8) 0.0103(11) 0.0008(8) 0.0081(16)
C34B 0.0481(10) 0.0458(13) 0.0380(9) 0.0046(9) 0.0010(7) -0.0067(9)
C35B 0.072(2) 0.070(3) 0.0408(13) -0.0083(18) -0.0165(13) 0.007(2)
C36B 0.0549(15) 0.042(2) 0.0635(15) 0.0119(16) -0.0116(12) 0.0051(13)
C37B 0.0412(16) 0.023(3) 0.0627(12) -0.0079(11) 0.0044(9) -0.0050(19)
O2C 0.0439(14) 0.052(2) 0.0364(8) 0.0103(11) 0.0008(8) 0.0081(16)
C34C 0.0481(10) 0.0458(13) 0.0380(9) 0.0046(9) 0.0010(7) -0.0067(9)
C35C 0.072(2) 0.070(3) 0.0408(13) -0.0083(18) -0.0165(13) 0.007(2)
C36C 0.0549(15) 0.042(2) 0.0635(15) 0.0119(16) -0.0116(12) 0.0051(13)
C37C 0.0412(16) 0.023(3) 0.0627(12) -0.0079(11) 0.0044(9) -0.0050(19)
O3 0.0742(12) 0.0686(12) 0.0482(10) 0.0047(8) -0.0111(8) 0.0093(9)
C38 0.0642(15) 0.0719(17) 0.0526(14) 0.0022(12) 0.0045(11) -0.0005(13)
C39 0.0760(17) 0.0631(15) 0.0446(12) 0.0094(11) 0.0010(11) -0.0114(13)
C40 0.0647(15) 0.0520(13) 0.0517(13) 0.0023(10) -0.0044(11) -0.0032(11)
C41 0.0761(16) 0.0444(12) 0.0434(12) 0.0019(9) 0.0000(11) 0.0038(11)
Li1 0.0464(14) 0.0546(16) 0.0303(12) 0.0046(11) 0.0015(10) 0.0110(12)

loop_
_atom_type_symbol
_atom_type_description
_atom_type_scat_dispersion_real
_atom_type_scat_dispersion_imag
_atom_type_scat_source
C C 0.0181 0.0091 'International Tables Vol C Tables 4.2.6.8 and 6.1.1.4'
H H 0.0000 0.0000 'International Tables Vol C Tables 4.2.6.8 and 6.1.1.4'
Li Li 0.0008 0.0003 'International Tables Vol C Tables 4.2.6.8 and 6.1.1.4'
O O 0.0492 0.0322 'International Tables Vol C Tables 4.2.6.8 and 6.1.1.4'

loop_
_geom_angle_atom_site_label_1
_geom_angle_atom_site_label_2
_geom_angle_atom_site_label_3
_geom_angle
_geom_angle_site_symmetry_1
_geom_angle_site_symmetry_3
_geom_angle_publ_flag
C1 O1 Li1 140.49(12) . . ?
C1 O1 Li1 132.02(11) . 3_766 ?
Li1 O1 Li1 82.99(12) . 3_766 ?
O1 C1 C2 120.67(11) . . ?
O1 C1 C6 121.11(12) . . ?
C6 C1 C2 118.19(12) . . ?
C1 C2 C7 117.53(12) . . ?
C3 C2 C1 119.88(12) . . ?
C3 C2 C7 122.58(12) . . ?
C2 C3 H3 118.9 . . ?
C2 C3 C4 122.25(13) . . ?
C4 C3 H3 118.9 . . ?
C3 C4 C5 117.58(12) . . ?
C3 C4 C20 121.29(13) . . ?
C5 C4 C20 121.05(13) . . ?
C4 C5 H5 118.9 . . ?
C6 C5 C4 122.23(12) . . ?
C6 C5 H5 118.9 . . ?
C1 C6 C21 118.16(12) . . ?
C5 C6 C1 119.85(12) . . ?
C5 C6 C21 121.96(11) . . ?
C2 C7 H7A 104.8 . . ?
C2 C7 H7B 107.7 . . ?
C2 C7 C8 112.42(11) . . ?
C2 C7 C14B 109.6(3) . . ?
C8 C7 H7A 104.8 . . ?
C8 C7 H7B 107.7 . . ?
C8 C7 C14B 111.4(2) . . ?
C14A C7 C2 115.4(3) . . ?
C14A C7 H7A 104.8 . . ?
C14A C7 C8 113.4(2) . . ?
C14B C7 H7B 107.7 . . ?
C9 C8 C7 119.33(13) . . ?
C13 C8 C7 122.53(12) . . ?
C13 C8 C9 118.11(13) . . ?
C8 C9 H9 119.4 . . ?
C8 C9 C10 121.12(15) . . ?
C10 C9 H9 119.4 . . ?
C9 C10 H10 120.0 . . ?
C11 C10 C9 120.06(15) . . ?
C11 C10 H10 120.0 . . ?
C10 C11 H11 120.2 . . ?
C10 C11 C12 119.65(14) . . ?
C12 C11 H11 120.2 . . ?
C11 C12 H12 119.9 . . ?
C11 C12 C13 120.25(15) . . ?
C13 C12 H12 119.9 . . ?
C8 C13 C12 120.81(14) . . ?
C8 C13 H13 119.6 . . ?
C12 C13 H13 119.6 . . ?
C15A C14A C7 120.0(3) . . ?
C19A C14A C7 120.7(3) . . ?
C19A C14A C15A 118.81(18) . . ?
C14A C15A H15A 119.8 . . ?
C14A C15A C16A 120.5(2) . . ?
C16A C15A H15A 119.7 . . ?
C15A C16A H16A 119.9 . . ?
C17A C16A C15A 120.18(19) . . ?
C17A C16A H16A 119.9 . . ?
C16A C17A H17A 120.0 . . ?
C16A C17A C18A 119.91(19) . . ?
C18A C17A H17A 120.0 . . ?
C17A C18A H18A 120.1 . . ?
C17A C18A C19A 119.7(2) . . ?
C19A C18A H18A 120.1 . . ?
C14A C19A C18A 120.5(3) . . ?
C14A C19A H19A 119.8 . . ?
C18A C19A H19A 119.8 . . ?
C15B C14B C7 118.3(3) . . ?
C15B C14B C19B 116.8(2) . . ?
C19B C14B C7 124.8(3) . . ?
C14B C15B H15B 119.0 . . ?
C16B C15B C14B 122.0(2) . . ?
C16B C15B H15B 119.0 . . ?
C15B C16B H16B 119.9 . . ?
C17B C16B C15B 120.2(2) . . ?
C17B C16B H16B 119.9 . . ?
C16B C17B H17B 120.5 . . ?
C16B C17B C18B 119.0(2) . . ?
C18B C17B H17B 120.5 . . ?
C17B C18B H18B 119.5 . . ?
C17B C18B C19B 120.9(2) . . ?
C19B C18B H18B 119.5 . . ?
C14B C19B H19B 119.8 . . ?
C18B C19B C14B 120.5(4) . . ?
C18B C19B H19B 119.8 . . ?
C4 C20 H20A 109.5 . . ?
C4 C20 H20B 109.5 . . ?
C4 C20 H20C 109.5 . . ?
H20A C20 H20B 109.5 . . ?
H20A C20 H20C 109.5 . . ?
H20B C20 H20C 109.5 . . ?
C6 C21 H21 105.5 . . ?
C6 C21 C22 112.93(11) . . ?
C6 C21 C28 112.58(11) . . ?
C22 C21 H21 105.5 . . ?
C22 C21 C28 113.80(11) . . ?
C28 C21 H21 105.5 . . ?
C23 C22 C21 120.24(13) . . ?
C27 C22 C21 121.88(13) . . ?
C27 C22 C23 117.87(14) . . ?
C22 C23 H23 119.4 . . ?
C22 C23 C24 121.17(16) . . ?
C24 C23 H23 119.4 . . ?
C23 C24 H24 119.9 . . ?
C25 C24 C23 120.15(17) . . ?
C25 C24 H24 119.9 . . ?
C24 C25 H25 120.2 . . ?
C24 C25 C26 119.68(15) . . ?
C26 C25 H25 120.2 . . ?
C25 C26 H26 119.9 . . ?
C25 C26 C27 120.11(17) . . ?
C27 C26 H26 119.9 . . ?
C22 C27 C26 121.00(16) . . ?
C22 C27 H27 119.5 . . ?
C26 C27 H27 119.5 . . ?
C29 C28 C21 119.36(13) . . ?
C33 C28 C21 123.41(13) . . ?
C33 C28 C29 117.18(14) . . ?
C28 C29 H29 119.2 . . ?
C30 C29 C28 121.54(15) . . ?
C30 C29 H29 119.2 . . ?
C29 C30 H30 119.8 . . ?
C31 C30 C29 120.41(16) . . ?
C31 C30 H30 119.8 . . ?
C30 C31 H31 120.5 . . ?
C30 C31 C32 119.08(15) . . ?
C32 C31 H31 120.5 . . ?
C31 C32 H32 119.6 . . ?
C31 C32 C33 120.70(17) . . ?
C33 C32 H32 119.6 . . ?
C28 C33 C32 121.07(16) . . ?
C28 C33 H33 119.5 . . ?
C32 C33 H33 119.5 . . ?
C34A O2A C37A 108.64(18) . . ?
C34A O2A Li1 122.7(3) . . ?
C37A O2A Li1 119.6(4) . . ?
O2A C34A H34A 110.2 . . ?
O2A C34A H34B 110.2 . . ?
H34A C34A H34B 108.5 . . ?
C35A C34A O2A 107.5(2) . . ?
C35A C34A H34A 110.2 . . ?
C35A C34A H34B 110.2 . . ?
C34A C35A H35A 110.3 . . ?
C34A C35A H35B 110.3 . . ?
C34A C35A C36A 107.0(2) . . ?
H35A C35A H35B 108.6 . . ?
C36A C35A H35A 110.3 . . ?
C36A C35A H35B 110.3 . . ?
C35A C36A H36A 110.4 . . ?
C35A C36A H36B 110.4 . . ?
H36A C36A H36B 108.6 . . ?
C37A C36A C35A 106.5(2) . . ?
C37A C36A H36A 110.4 . . ?
C37A C36A H36B 110.4 . . ?
O2A C37A H37A 110.1 . . ?
O2A C37A H37B 110.1 . . ?
C36A C37A O2A 107.9(2) . . ?
C36A C37A H37A 110.1 . . ?
C36A C37A H37B 110.1 . . ?
H37A C37A H37B 108.4 . . ?
C34B O2B C37B 109.1(2) . . ?
C34B O2B Li1 124.1(4) . . ?
C37B O2B Li1 126.1(4) . . ?
O2B C34B H34C 110.1 . . ?
O2B C34B H34D 110.1 . . ?
H34C C34B H34D 108.4 . . ?
C35B C34B O2B 108.2(2) . . ?
C35B C34B H34C 110.1 . . ?
C35B C34B H34D 110.1 . . ?
C34B C35B H35C 110.4 . . ?
C34B C35B H35D 110.4 . . ?
C34B C35B C36B 106.9(2) . . ?
H35C C35B H35D 108.6 . . ?
C36B C35B H35C 110.4 . . ?
C36B C35B H35D 110.4 . . ?
C35B C36B H36C 110.6 . . ?
C35B C36B H36D 110.6 . . ?
H36C C36B H36D 108.8 . . ?
C37B C36B C35B 105.5(3) . . ?
C37B C36B H36C 110.6 . . ?
C37B C36B H36D 110.6 . . ?
O2B C37B H37C 110.3 . . ?
O2B C37B H37D 110.3 . . ?
C36B C37B O2B 107.2(2) . . ?
C36B C37B H37C 110.3 . . ?
C36B C37B H37D 110.3 . . ?
H37C C37B H37D 108.5 . . ?
C34C O2C C37C 108.8(3) . . ?
C34C O2C Li1 130.1(6) . . ?
C37C O2C Li1 121.1(7) . . ?
O2C C34C H34E 110.1 . . ?
O2C C34C H34F 110.1 . . ?
H34E C34C H34F 108.4 . . ?
C35C C34C O2C 108.2(3) . . ?
C35C C34C H34E 110.1 . . ?
C35C C34C H34F 110.1 . . ?
C34C C35C H35E 110.2 . . ?
C34C C35C H35F 110.2 . . ?
C34C C35C C36C 107.5(2) . . ?
H35E C35C H35F 108.5 . . ?
C36C C35C H35E 110.2 . . ?
C36C C35C H35F 110.2 . . ?
C35C C36C H36E 110.4 . . ?
C35C C36C H36F 110.4 . . ?
H36E C36C H36F 108.6 . . ?
C37C C36C C35C 106.5(2) . . ?
C37C C36C H36E 110.4 . . ?
C37C C36C H36F 110.4 . . ?
O2C C37C H37E 110.1 . . ?
O2C C37C H37F 110.1 . . ?
C36C C37C O2C 107.8(2) . . ?
C36C C37C H37E 110.1 . . ?
C36C C37C H37F 110.1 . . ?
H37E C37C H37F 108.5 . . ?
C41 O3 C38 109.01(19) . . ?
O3 C38 H38A 110.3 . . ?
O3 C38 H38B 110.3 . . ?
O3 C38 C39 107.0(2) . . ?
H38A C38 H38B 108.6 . . ?
C39 C38 H38A 110.3 . . ?
C39 C38 H38B 110.3 . . ?
C38 C39 H39A 111.4 . . ?
C38 C39 H39B 111.4 . . ?
H39A C39 H39B 109.3 . . ?
C40 C39 C38 101.7(2) . . ?
C40 C39 H39A 111.4 . . ?
C40 C39 H39B 111.4 . . ?
C39 C40 H40A 111.3 . . ?
C39 C40 H40B 111.3 . . ?
C39 C40 C41 102.2(2) . . ?
H40A C40 H40B 109.2 . . ?
C41 C40 H40A 111.3 . . ?
C41 C40 H40B 111.3 . . ?
O3 C41 C40 106.2(2) . . ?
O3 C41 H41A 110.5 . . ?
O3 C41 H41B 110.5 . . ?
C40 C41 H41A 110.5 . . ?
C40 C41 H41B 110.5 . . ?
H41A C41 H41B 108.7 . . ?
O1 Li1 O1 97.01(12) . 3_766 ?
O1 Li1 O2A 121.8(2) 3_766 . ?
O1 Li1 O2A 127.0(2) . . ?
O1 Li1 O2B 131.8(2) . . ?
O1 Li1 O2B 126.0(3) 3_766 . ?
O1 Li1 O2C 124.3(4) 3_766 . ?
O1 Li1 O2C 129.1(4) . . ?
O1 Li1 Li1 49.34(9) . 3_766 ?
O1 Li1 Li1 47.67(10) 3_766 3_766 ?
O2A Li1 Li1 148.3(3) . 3_766 ?
O2B Li1 Li1 161.1(4) . 3_766 ?
O2C Li1 Li1 154.2(6) . 3_766 ?

loop_
_geom_bond_atom_site_label_1
_geom_bond_atom_site_label_2
_geom_bond_distance
_geom_bond_site_symmetry_2
_geom_bond_publ_flag
O1 C1 1.3233(16) . ?
O1 Li1 1.864(3) 3_766 ?
O1 Li1 1.817(3) . ?
C1 C2 1.4182(18) . ?
C1 C6 1.4155(17) . ?
C2 C3 1.3895(19) . ?
C2 C7 1.5253(17) . ?
C3 H3 0.9500 . ?
C3 C4 1.3921(19) . ?
C4 C5 1.392(2) . ?
C4 C20 1.506(2) . ?
C5 H5 0.9500 . ?
C5 C6 1.3918(19) . ?
C6 C21 1.5209(18) . ?
C7 H7A 1.0000 . ?
C7 H7B 1.0000 . ?
C7 C8 1.5278(18) . ?
C7 C14A 1.509(2) . ?
C7 C14B 1.543(2) . ?
C8 C9 1.3906(19) . ?
C8 C13 1.389(2) . ?
C9 H9 0.9500 . ?
C9 C10 1.392(2) . ?
C10 H10 0.9500 . ?
C10 C11 1.378(2) . ?
C11 H11 0.9500 . ?
C11 C12 1.380(2) . ?
C12 H12 0.9500 . ?
C12 C13 1.394(2) . ?
C13 H13 0.9500 . ?
C14A C15A 1.388(2) . ?
C14A C19A 1.383(3) . ?
C15A H15A 0.9500 . ?
C15A C16A 1.394(3) . ?
C16A H16A 0.9500 . ?
C16A C17A 1.374(3) . ?
C17A H17A 0.9500 . ?
C17A C18A 1.381(3) . ?
C18A H18A 0.9500 . ?
C18A C19A 1.399(4) . ?
C19A H19A 0.9500 . ?
C14B C15B 1.390(3) . ?
C14B C19B 1.406(4) . ?
C15B H15B 0.9500 . ?
C15B C16B 1.390(3) . ?
C16B H16B 0.9500 . ?
C16B C17B 1.377(3) . ?
C17B H17B 0.9500 . ?
C17B C18B 1.379(3) . ?
C18B H18B 0.9500 . ?
C18B C19B 1.392(4) . ?
C19B H19B 0.9500 . ?
C20 H20A 0.9800 . ?
C20 H20B 0.9800 . ?
C20 H20C 0.9800 . ?
C21 H21 1.0000 . ?
C21 C22 1.5262(18) . ?
C21 C28 1.5280(18) . ?
C22 C23 1.390(2) . ?
C22 C27 1.383(2) . ?
C23 H23 0.9500 . ?
C23 C24 1.392(2) . ?
C24 H24 0.9500 . ?
C24 C25 1.372(3) . ?
C25 H25 0.9500 . ?
C25 C26 1.377(3) . ?
C26 H26 0.9500 . ?
C26 C27 1.398(2) . ?
C27 H27 0.9500 . ?
C28 C29 1.392(2) . ?
C28 C33 1.385(2) . ?
C29 H29 0.9500 . ?
C29 C30 1.386(2) . ?
C30 H30 0.9500 . ?
C30 C31 1.370(3) . ?
C31 H31 0.9500 . ?
C31 C32 1.373(3) . ?
C32 H32 0.9500 . ?
C32 C33 1.391(2) . ?
C33 H33 0.9500 . ?
O2A C34A 1.449(3) . ?
O2A C37A 1.459(3) . ?
O2A Li1 1.875(3) . ?
C34A H34A 0.9900 . ?
C34A H34B 0.9900 . ?
C34A C35A 1.443(4) . ?
C35A H35A 0.9900 . ?
C35A H35B 0.9900 . ?
C35A C36A 1.515(4) . ?
C36A H36A 0.9900 . ?
C36A H36B 0.9900 . ?
C36A C37A 1.453(4) . ?
C37A H37A 0.9900 . ?
C37A H37B 0.9900 . ?
O2B C34B 1.445(3) . ?
O2B C37B 1.458(3) . ?
O2B Li1 1.874(3) . ?
C34B H34C 0.9900 . ?
C34B H34D 0.9900 . ?
C34B C35B 1.442(4) . ?
C35B H35C 0.9900 . ?
C35B H35D 0.9900 . ?
C35B C36B 1.523(5) . ?
C36B H36C 0.9900 . ?
C36B H36D 0.9900 . ?
C36B C37B 1.458(4) . ?
C37B H37C 0.9900 . ?
C37B H37D 0.9900 . ?
O2C C34C 1.446(4) . ?
O2C C37C 1.458(3) . ?
O2C Li1 1.874(3) . ?
C34C H34E 0.9900 . ?
C34C H34F 0.9900 . ?
C34C C35C 1.438(4) . ?
C35C H35E 0.9900 . ?
C35C H35F 0.9900 . ?
C35C C36C 1.516(5) . ?
C36C H36E 0.9900 . ?
C36C H36F 0.9900 . ?
C36C C37C 1.453(4) . ?
C37C H37E 0.9900 . ?
C37C H37F 0.9900 . ?
O3 C38 1.419(3) . ?
O3 C41 1.405(3) . ?
C38 H38A 0.9900 . ?
C38 H38B 0.9900 . ?
C38 C39 1.495(4) . ?
C39 H39A 0.9900 . ?
C39 H39B 0.9900 . ?
C39 C40 1.490(4) . ?
C40 H40A 0.9900 . ?
C40 H40B 0.9900 . ?
C40 C41 1.499(3) . ?
C41 H41A 0.9900 . ?
C41 H41B 0.9900 . ?
Li1 Li1 2.439(5) 3_766 ?

loop_
_geom_torsion_atom_site_label_1
_geom_torsion_atom_site_label_2
_geom_torsion_atom_site_label_3
_geom_torsion_atom_site_label_4
_geom_torsion
_geom_torsion_site_symmetry_1
_geom_torsion_site_symmetry_2
_geom_torsion_site_symmetry_3
_geom_torsion_site_symmetry_4
_geom_torsion_publ_flag
O1 C1 C2 C3 177.01(12) . . . . ?
O1 C1 C2 C7 -2.49(18) . . . . ?
O1 C1 C6 C5 -176.91(12) . . . . ?
O1 C1 C6 C21 1.35(18) . . . . ?
C1 O1 Li1 O1 -155.64(16) . . . 3_766 ?
C1 O1 Li1 O2A 65.2(4) . . . . ?
C1 O1 Li1 O2B 49.6(6) . . . . ?
C1 O1 Li1 O2C 58.1(7) . . . . ?
C1 O1 Li1 Li1 -155.65(16) . . . 3_766 ?
C1 C2 C3 C4 0.2(2) . . . . ?
C1 C2 C7 C8 -76.99(15) . . . . ?
C1 C2 C7 C14A 150.84(19) . . . . ?
C1 C2 C7 C14B 158.6(2) . . . . ?
C1 C6 C21 C22 90.54(14) . . . . ?
C1 C6 C21 C28 -138.88(12) . . . . ?
C2 C1 C6 C5 1.30(18) . . . . ?
C2 C1 C6 C21 179.56(11) . . . . ?
C2 C3 C4 C5 0.6(2) . . . . ?
C2 C3 C4 C20 -176.08(14) . . . . ?
C2 C7 C8 C9 143.90(13) . . . . ?
C2 C7 C8 C13 -38.21(18) . . . . ?
C2 C7 C14A C15A -85.1(6) . . . . ?
C2 C7 C14A C19A 86.7(15) . . . . ?
C2 C7 C14B C15B -90.7(6) . . . . ?
C2 C7 C14B C19B 93.3(18) . . . . ?
C3 C2 C7 C8 103.53(15) . . . . ?
C3 C2 C7 C14A -28.6(2) . . . . ?
C3 C2 C7 C14B -20.9(2) . . . . ?
C3 C4 C5 C6 -0.5(2) . . . . ?
C4 C5 C6 C1 -0.4(2) . . . . ?
C4 C5 C6 C21 -178.62(12) . . . . ?
C5 C6 C21 C22 -91.24(15) . . . . ?
C5 C6 C21 C28 39.35(17) . . . . ?
C6 C1 C2 C3 -1.21(18) . . . . ?
C6 C1 C2 C7 179.29(11) . . . . ?
C6 C21 C22 C23 -133.43(14) . . . . ?
C6 C21 C22 C27 47.32(18) . . . . ?
C6 C21 C28 C29 48.23(18) . . . . ?
C6 C21 C28 C33 -134.43(16) . . . . ?
C7 C2 C3 C4 179.72(13) . . . . ?
C7 C8 C9 C10 178.62(13) . . . . ?
C7 C8 C13 C12 -177.68(13) . . . . ?
C7 C14A C15A C16A 173.7(4) . . . . ?
C7 C14A C19A C18A -178.2(15) . . . . ?
C7 C14B C15B C16B 178.6(5) . . . . ?
C7 C14B C19B C18B -174.7(16) . . . . ?
C8 C7 C14A C15A 143.1(5) . . . . ?
C8 C7 C14A C19A -45.0(16) . . . . ?
C8 C7 C14B C15B 144.2(5) . . . . ?
C8 C7 C14B C19B -31.8(19) . . . . ?
C8 C9 C10 C11 -1.0(2) . . . . ?
C9 C8 C13 C12 0.2(2) . . . . ?
C9 C10 C11 C12 0.5(2) . . . . ?
C10 C11 C12 C13 0.3(2) . . . . ?
C11 C12 C13 C8 -0.7(2) . . . . ?
C13 C8 C9 C10 0.6(2) . . . . ?
C14A C7 C8 C9 -82.9(3) . . . . ?
C14A C7 C8 C13 95.0(3) . . . . ?
C14A C15A C16A C17A 0.9(7) . . . . ?
C15A C14A C19A C18A -6(3) . . . . ?
C15A C16A C17A C18A 0.9(6) . . . . ?
C16A C17A C18A C19A -5.3(15) . . . . ?
C17A C18A C19A C14A 8(3) . . . . ?
C19A C14A C15A C16A 1.8(17) . . . . ?
C14B C7 C8 C9 -92.6(3) . . . . ?
C14B C7 C8 C13 85.3(3) . . . . ?
C14B C15B C16B C17B 0.4(9) . . . . ?
C15B C14B C19B C18B 9(3) . . . . ?
C15B C16B C17B C18B 0.3(7) . . . . ?
C16B C17B C18B C19B 3.9(18) . . . . ?
C17B C18B C19B C14B -9(3) . . . . ?
C19B C14B C15B C16B -5.1(19) . . . . ?
C20 C4 C5 C6 176.18(14) . . . . ?
C21 C22 C23 C24 -178.45(14) . . . . ?
C21 C22 C27 C26 179.58(14) . . . . ?
C21 C28 C29 C30 176.85(15) . . . . ?
C21 C28 C33 C32 -176.44(17) . . . . ?
C22 C21 C28 C29 178.37(13) . . . . ?
C22 C21 C28 C33 -4.3(2) . . . . ?
C22 C23 C24 C25 -1.2(3) . . . . ?
C23 C22 C27 C26 0.3(2) . . . . ?
C23 C24 C25 C26 0.3(3) . . . . ?
C24 C25 C26 C27 0.8(3) . . . . ?
C25 C26 C27 C22 -1.1(3) . . . . ?
C27 C22 C23 C24 0.8(2) . . . . ?
C28 C21 C22 C23 96.60(16) . . . . ?
C28 C21 C22 C27 -82.65(17) . . . . ?
C28 C29 C30 C31 -0.5(3) . . . . ?
C29 C28 C33 C32 1.0(3) . . . . ?
C29 C30 C31 C32 1.3(3) . . . . ?
C30 C31 C32 C33 -1.0(3) . . . . ?
C31 C32 C33 C28 -0.1(3) . . . . ?
C33 C28 C29 C30 -0.7(2) . . . . ?
O2A C34A C35A C36A 15.4(5) . . . . ?
C34A O2A C37A C36A 9.2(6) . . . . ?
C34A O2A Li1 O1 172.6(4) . . . . ?
C34A O2A Li1 O1 42.3(7) . . . 3_766 ?
C34A O2A Li1 Li1 102.0(6) . . . 3_766 ?
C34A C35A C36A C37A -9.8(5) . . . . ?
C35A C36A C37A O2A 0.4(5) . . . . ?
C37A O2A C34A C35A -15.5(6) . . . . ?
C37A O2A Li1 O1 -44.2(6) . . . . ?
C37A O2A Li1 O1 -174.4(4) . . . 3_766 ?
C37A O2A Li1 Li1 -114.7(6) . . . 3_766 ?
O2B C34B C35B C36B 9.0(10) . . . . ?
C34B O2B C37B C36B -12.8(11) . . . . ?
C34B O2B Li1 O1 28.4(10) . . . 3_766 ?
C34B O2B Li1 O1 176.9(6) . . . . ?
C34B O2B Li1 Li1 91.9(11) . . . 3_766 ?
C34B C35B C36B C37B -16.6(9) . . . . ?
C35B C36B C37B O2B 17.8(9) . . . . ?
C37B O2B C34B C35B 2.1(11) . . . . ?
C37B O2B Li1 O1 -140.5(8) . . . 3_766 ?
C37B O2B Li1 O1 8.0(12) . . . . ?
C37B O2B Li1 Li1 -77.0(13) . . . 3_766 ?
O2C C34C C35C C36C 7.4(13) . . . . ?
C34C O2C C37C C36C 10.8(18) . . . . ?
C34C O2C Li1 O1 4.3(17) . . . 3_766 ?
C34C O2C Li1 O1 142.4(11) . . . . ?
C34C O2C Li1 Li1 66.7(19) . . . 3_766 ?
C34C C35C C36C C37C -0.8(16) . . . . ?
C35C C36C C37C O2C -6.0(18) . . . . ?
C37C O2C C34C C35C -11.3(15) . . . . ?
C37C O2C Li1 O1 -175.3(11) . . . 3_766 ?
C37C O2C Li1 O1 -37.1(16) . . . . ?
C37C O2C Li1 Li1 -112.8(14) . . . 3_766 ?
O3 C38 C39 C40 -28.7(3) . . . . ?
C38 O3 C41 C40 14.8(3) . . . . ?
C38 C39 C40 C41 36.2(3) . . . . ?
C39 C40 C41 O3 -32.4(3) . . . . ?
C41 O3 C38 C39 8.9(3) . . . . ?
Li1 O1 C1 C2 -83.30(19) 3_766 . . . ?
Li1 O1 C1 C2 63.3(2) . . . . ?
Li1 O1 C1 C6 94.86(18) 3_766 . . . ?
Li1 O1 C1 C6 -118.6(2) . . . . ?
Li1 O1 Li1 O1 0.002(1) 3_766 . . 3_766 ?
Li1 O1 Li1 O2A -139.2(4) 3_766 . . . ?
Li1 O1 Li1 O2B -154.8(6) 3_766 . . . ?
Li1 O1 Li1 O2C -146.3(7) 3_766 . . . ?
Li1 O2A C34A C35A 131.2(5) . . . . ?
Li1 O2A C37A C36A -138.7(4) . . . . ?
Li1 O2B C34B C35B -168.5(7) . . . . ?
Li1 O2B C37B C36B 157.5(8) . . . . ?
Li1 O2C C34C C35C 169.1(12) . . . . ?
Li1 O2C C37C C36C -169.6(13) . . . . ?

loop_
_smtbx_masks_void_nr
_smtbx_masks_void_average_x
_smtbx_masks_void_average_y
_smtbx_masks_void_average_z
_smtbx_masks_void_volume
_smtbx_masks_void_count_electrons
_smtbx_masks_void_content
1 -0.212 0.263 0.325 112.2 37.0 ?
2 0.288 0.237 0.825 112.2 37.0 ?
3 0.212 0.737 0.675 112.2 37.0 ?
4 -0.288 0.763 0.175 112.2 37.0 ?
